data_1525715
loop_
_publ_author_name
'Brodersen, K.'
'Thiele, G.'
'Goerz, G.'

_publ_section_title
;
 Untersuchungen zur Struktur von Thallium(I)-halogeno-mercuraten(II)
;
_journal_name_full 'Zeitschrift fuer Anorganische und Allgemeine Chemie'
_journal_page_first 217
_journal_page_last 226
_journal_volume 401
_journal_year 1973
_chemical_formula_sum 'Br6 Hg Tl4'
_chemical_name_systematic 'Tl4 (Hg Br6)'
_space_group_IT_number 128
_symmetry_space_group_name_Hall '-P 4 2n'
_symmetry_space_group_name_H-M 'P 4/m n c'
_cell_angle_alpha 90
_cell_angle_beta 90
_cell_angle_gamma 90
_cell_formula_units_Z 2
_cell_length_a 8.978
_cell_length_b 8.978
_cell_length_c 8.812
_cell_volume 710.287
_citation_journal_id_ASTM ZAACAB
_cod_data_source_file Brodersen_ZAACAB_1973_1225.cif
_cod_data_source_block Br6Hg1Tl4
_cod_original_cell_volume 710.2867
_cod_original_formula_sum 'Br6 Hg1 Tl4'
_cod_database_code 1525715

loop_
_symmetry_equiv_pos_as_xyz
x,y,z
-y,x,z
-x,-y,z
y,-x,z
x+1/2,-y+1/2,-z+1/2
y+1/2,x+1/2,-z+1/2
-x+1/2,y+1/2,-z+1/2
-y+1/2,-x+1/2,-z+1/2
-x,-y,-z
y,-x,-z
x,y,-z
-y,x,-z
-x-1/2,y-1/2,z-1/2
-y-1/2,-x-1/2,z-1/2
x-1/2,-y-1/2,z-1/2
y-1/2,x-1/2,z-1/2

loop_
_atom_site_label
_atom_site_type_symbol
_atom_site_fract_x
_atom_site_fract_y
_atom_site_fract_z
_atom_site_occupancy
_atom_site_U_iso_or_equiv
Br2 Br-1 0.3178 0.1394 0 1 0.0
Hg1 Hg+2 0 0 0 1 0.0
Br1 Br-1 0 0 0.288 1 0.0
Tl1 Tl+1 0.1478 0.3522 0.25 1 0.0
